data_2228702
loop_
_publ_author_name
'Hirotsu, Masakazu'
'Yogi, Akira'
'Kinoshita, Isamu'

_publ_section_title
;
 (\h^6^-Benzene){2-[2-(<i>tert</i>-butylsulfanyl)phenyl]pyridine-\k^2^<i>N</i>,<i>S</i>}chloridoruthenium(II)
 hexafluoridophosphate
;
_journal_coeditor_code FJ2364
_journal_issue 1
_journal_name_full 'Acta Crystallographica Section E'
_journal_page_first m63
_journal_paper_doi 10.1107/S1600536810049810
_journal_volume 67
_journal_year 2011
_chemical_formula_iupac '[Ru Cl (C6 H6) (C15 H17 N S)] P F6'
_chemical_formula_moiety 'C21 H23 Cl N Ru S +, F6 P -'
_chemical_formula_sum 'C21 H23 Cl F6 N P Ru S'
_chemical_formula_weight 602.97
_chemical_name_systematic
;
(\h^6^-Benzene){2-[2-(<i>tert</i>-butylsulfanyl)phenyl]pyridine-
\k^2^<i>N</i>,<i>S</i>}chloridoruthenium(II) hexafluoridophosphate
;
_space_group_IT_number 9
_symmetry_cell_setting monoclinic
_symmetry_space_group_name_Hall 'C -2yc'
_symmetry_space_group_name_H-M 'C 1 c 1'
_cell_angle_alpha 90.0000
_cell_angle_beta 110.758(4)
_cell_angle_gamma 90.0000
_cell_formula_units_Z 4
_cell_length_a 16.638(4)
_cell_length_b 10.5589(19)
_cell_length_c 14.327(3)
_cell_measurement_reflns_used 5146
_cell_measurement_temperature 193.1
_cell_measurement_theta_max 27.5
_cell_measurement_theta_min 4.2
_cell_volume 2353.6(9)
_computing_cell_refinement 'CrystalClear (Rigaku, 1999)'
_computing_data_collection 'CrystalClear (Rigaku, 1999)'
_computing_data_reduction 'CrystalStructure (Rigaku/MSC, 2006)'
_computing_molecular_graphics 'ORTEP-3 for Windows (Farrugia, 1997)'
_computing_publication_material 'CrystalStructure (Rigaku/MSC, 2006)'
_computing_structure_refinement 'SHELXL97 (Sheldrick, 2008)'
_computing_structure_solution 'SIR97 (Altomare <i>et al.</i>, 1999)'
_diffrn_ambient_temperature 193.1
_diffrn_detector_area_resol_mean 7.31
_diffrn_measured_fraction_theta_full 0.981
_diffrn_measured_fraction_theta_max 0.981
_diffrn_measurement_device_type 'Rigaku Mercury'
_diffrn_measurement_method \w
_diffrn_radiation_monochromator graphite
_diffrn_radiation_source 'rotating anode X-ray tube'
_diffrn_radiation_type 'Mo K\a'
_diffrn_radiation_wavelength 0.71070
_diffrn_reflns_av_R_equivalents 0.0341
_diffrn_reflns_av_sigmaI/netI 0.0407
_diffrn_reflns_limit_h_max 21
_diffrn_reflns_limit_h_min -21
_diffrn_reflns_limit_k_max 12
_diffrn_reflns_limit_k_min -13
_diffrn_reflns_limit_l_max 18
_diffrn_reflns_limit_l_min -18
_diffrn_reflns_number 11123
_diffrn_reflns_theta_full 27.48
_diffrn_reflns_theta_max 27.48
_diffrn_reflns_theta_min 4.15
_exptl_absorpt_coefficient_mu 0.993
_exptl_absorpt_correction_T_max 0.914
_exptl_absorpt_correction_T_min 0.725
_exptl_absorpt_correction_type multi-scan
_exptl_absorpt_process_details '(<i>REQAB</i>; Jacobson, 1998)'
_exptl_crystal_colour yellow
_exptl_crystal_density_diffrn 1.702
_exptl_crystal_density_method 'not measured'
_exptl_crystal_description prism
_exptl_crystal_F_000 1208.00
_exptl_crystal_size_max 0.24
_exptl_crystal_size_mid 0.17
_exptl_crystal_size_min 0.09
_refine_diff_density_max 0.520
_refine_diff_density_min -0.391
_refine_ls_abs_structure_details 'Flack (1983), 1824 Friedel pairs'
_refine_ls_abs_structure_Flack 0.03(3)
_refine_ls_extinction_method none
_refine_ls_goodness_of_fit_ref 1.027
_refine_ls_hydrogen_treatment constr
_refine_ls_matrix_type full
_refine_ls_number_parameters 291
_refine_ls_number_reflns 4474
_refine_ls_number_restraints 2
_refine_ls_restrained_S_all 1.026
_refine_ls_R_factor_all 0.0417
_refine_ls_R_factor_gt 0.0369
_refine_ls_shift/su_max 0.0000
_refine_ls_structure_factor_coef Fsqd
_refine_ls_weighting_details 'w = 1/[\s^2^(Fo^2^)+(0.0317P)^2^+6.2745P] where P=(Fo^2^+2Fc^2^)/3'
_refine_ls_weighting_scheme calc
_refine_ls_wR_factor_ref 0.0783
_reflns_number_gt 4165
_reflns_number_total 4474
_reflns_threshold_expression F^2^>2\s(F^2^)
_cod_data_source_file fj2364.cif
_cod_data_source_block I
_cod_original_cell_volume 2353.6(8)
_cod_original_sg_symbol_H-M 'C c'
_cod_original_formula_sum 'C21 H23 Cl F6 N P Ru S '
_cod_database_code 2228702
_cod_database_fobs_code 2228702

loop_
_symmetry_equiv_pos_site_id
_symmetry_equiv_pos_as_xyz
1 +X,+Y,+Z
2 +X,-Y,1/2+Z
3 1/2+X,1/2+Y,+Z
4 1/2+X,1/2-Y,1/2+Z

loop_
_atom_site_type_symbol
_atom_site_label
_atom_site_fract_x
_atom_site_fract_y
_atom_site_fract_z
_atom_site_U_iso_or_equiv
_atom_site_adp_type
_atom_site_calc_flag
_atom_site_refinement_flags
_atom_site_occupancy
_atom_site_disorder_assembly
_atom_site_disorder_group
Ru Ru1 0.440889(18) 0.11432(3) 0.376620(19) 0.02598(8) Uani d . 1.00 . .
Cl Cl1 0.45796(9) 0.16185(16) 0.22110(9) 0.0513(3) Uani d . 1.00 . .
S S1 0.58842(7) 0.14331(10) 0.47160(8) 0.0254(2) Uani d . 1.00 . .
P P1 0.69584(11) 0.73747(15) 0.57967(11) 0.0475(3) Uani d . 1.00 . .
F F1 0.6579(3) 0.6607(5) 0.6493(3) 0.0999(15) Uani d . 1.00 . .
F F2 0.7309(4) 0.8098(5) 0.5069(4) 0.1156(18) Uani d . 1.00 . .
F F3 0.7809(3) 0.7558(4) 0.6683(4) 0.131(2) Uani d . 1.00 . .
F F4 0.6641(4) 0.8656(4) 0.6080(4) 0.120(2) Uani d . 1.00 . .
F F5 0.6079(3) 0.7164(7) 0.4899(4) 0.138(2) Uani d . 1.00 . .
F F6 0.7296(3) 0.6079(4) 0.5553(4) 0.1003(16) Uani d . 1.00 . .
N N1 0.4267(2) 0.3121(3) 0.3922(3) 0.0329(9) Uani d . 1.00 . .
C C1 0.3753(3) 0.3726(5) 0.3113(4) 0.0462(12) Uani d . 1.00 . .
C C2 0.3601(4) 0.5007(6) 0.3073(6) 0.0675(19) Uani d . 1.00 . .
C C3 0.4025(4) 0.5699(5) 0.3912(6) 0.066(2) Uani d . 1.00 . .
C C4 0.4540(3) 0.5107(4) 0.4763(5) 0.0516(14) Uani d . 1.00 . .
C C5 0.4655(3) 0.3802(4) 0.4765(3) 0.0336(10) Uani d . 1.00 . .
C C6 0.5200(3) 0.3164(4) 0.5718(3) 0.0369(11) Uani d . 1.00 . .
C C7 0.5125(4) 0.3609(5) 0.6596(4) 0.0549(15) Uani d . 1.00 . .
C C8 0.5601(5) 0.3089(7) 0.7504(4) 0.0643(18) Uani d . 1.00 . .
C C9 0.6163(4) 0.2118(6) 0.7564(4) 0.0589(18) Uani d . 1.00 . .
C C10 0.6249(3) 0.1659(5) 0.6696(3) 0.0452(12) Uani d . 1.00 . .
C C11 0.5760(3) 0.2207(4) 0.5792(3) 0.0306(10) Uani d . 1.00 . .
C C12 0.6615(2) 0.2452(4) 0.4304(3) 0.0346(10) Uani d . 1.00 . .
C C13 0.6198(3) 0.3698(4) 0.3827(4) 0.0450(13) Uani d . 1.00 . .
C C14 0.6825(3) 0.1590(6) 0.3568(4) 0.0515(14) Uani d . 1.00 . .
C C15 0.7403(3) 0.2697(7) 0.5230(4) 0.0566(17) Uani d . 1.00 . .
C C16 0.4470(3) -0.0321(5) 0.4865(4) 0.0507(15) Uani d . 1.00 . .
C C17 0.3813(3) 0.0508(5) 0.4822(4) 0.0457(13) Uani d . 1.00 . .
C C18 0.3169(3) 0.0775(5) 0.3907(5) 0.0519(15) Uani d . 1.00 . .
C C19 0.3172(4) 0.0179(7) 0.3037(4) 0.069(2) Uani d . 1.00 . .
C C20 0.3868(5) -0.0664(7) 0.3120(6) 0.076(2) Uani d . 1.00 . .
C C21 0.4492(6) -0.0882(5) 0.4002(7) 0.068(2) Uani d . 1.00 . .
H H1 0.3474 0.3241 0.2528 0.055 Uiso c R 1.00 . .
H H2 0.3218 0.5398 0.2487 0.081 Uiso c R 1.00 . .
H H3 0.3961 0.6593 0.3903 0.079 Uiso c R 1.00 . .
H H4 0.4818 0.5585 0.5351 0.062 Uiso c R 1.00 . .
H H7 0.4739 0.4283 0.6569 0.066 Uiso c R 1.00 . .
H H8 0.5538 0.3406 0.8095 0.077 Uiso c R 1.00 . .
H H9 0.6491 0.1763 0.8193 0.071 Uiso c R 1.00 . .
H H10 0.6634 0.0984 0.6720 0.054 Uiso c R 1.00 . .
H H13A 0.5695 0.3517 0.3231 0.054 Uiso c R 1.00 . .
H H13B 0.6614 0.4197 0.3638 0.054 Uiso c R 1.00 . .
H H13C 0.6020 0.4178 0.4306 0.054 Uiso c R 1.00 . .
H H14A 0.6306 0.1453 0.2980 0.062 Uiso c R 1.00 . .
H H14B 0.7037 0.0775 0.3887 0.062 Uiso c R 1.00 . .
H H14C 0.7268 0.1989 0.3362 0.062 Uiso c R 1.00 . .
H H15A 0.7247 0.3251 0.5687 0.068 Uiso c R 1.00 . .
H H15B 0.7849 0.3106 0.5036 0.068 Uiso c R 1.00 . .
H H15C 0.7622 0.1891 0.5563 0.068 Uiso c R 1.00 . .
H H16 0.4907 -0.0505 0.5488 0.061 Uiso c R 1.00 . .
H H17 0.3800 0.0896 0.5415 0.055 Uiso c R 1.00 . .
H H18 0.2728 0.1363 0.3876 0.062 Uiso c R 1.00 . .
H H19 0.2728 0.0329 0.2413 0.083 Uiso c R 1.00 . .
H H20 0.3888 -0.1077 0.2539 0.091 Uiso c R 1.00 . .
H H21 0.4955 -0.1428 0.4034 0.082 Uiso c R 1.00 . .

loop_
_atom_site_aniso_label
_atom_site_aniso_U_11
_atom_site_aniso_U_22
_atom_site_aniso_U_33
_atom_site_aniso_U_12
_atom_site_aniso_U_13
_atom_site_aniso_U_23
Ru1 0.02434(16) 0.02938(15) 0.02221(15) -0.00544(19) 0.00577(12) -0.00200(19)
Cl1 0.0469(7) 0.0825(10) 0.0235(5) -0.0105(7) 0.0113(5) -0.0022(6)
S1 0.0239(5) 0.0271(5) 0.0237(5) -0.0005(4) 0.0065(4) 0.0003(4)
P1 0.0524(9) 0.0479(8) 0.0337(7) 0.0149(7) 0.0047(6) -0.0053(6)
F1 0.124(4) 0.100(3) 0.094(3) 0.014(3) 0.062(3) 0.023(2)
F2 0.148(5) 0.094(3) 0.114(4) -0.026(3) 0.060(3) -0.005(3)
F3 0.113(4) 0.062(2) 0.125(4) 0.001(2) -0.071(3) 0.003(2)
F4 0.196(6) 0.076(3) 0.098(3) 0.084(3) 0.064(4) 0.020(2)
F5 0.093(3) 0.205(6) 0.073(3) -0.024(4) -0.025(3) 0.027(3)
F6 0.120(3) 0.070(2) 0.139(4) 0.001(2) 0.079(3) -0.043(2)
N1 0.020(2) 0.036(2) 0.041(2) 0.0042(16) 0.0090(17) 0.0089(19)
C1 0.033(2) 0.043(3) 0.056(3) 0.006(2) 0.009(2) 0.015(2)
C2 0.046(3) 0.058(4) 0.090(5) 0.013(3) 0.014(3) 0.037(3)
C3 0.056(4) 0.027(2) 0.116(6) 0.012(2) 0.031(4) 0.022(3)
C4 0.046(3) 0.028(2) 0.082(4) 0.003(2) 0.025(3) -0.002(2)
C5 0.026(2) 0.032(2) 0.042(2) -0.0003(19) 0.012(2) 0.002(2)
C6 0.037(2) 0.038(2) 0.038(2) -0.013(2) 0.016(2) -0.016(2)
C7 0.066(4) 0.053(3) 0.051(3) -0.008(2) 0.027(3) -0.025(2)
C8 0.081(4) 0.080(4) 0.036(3) -0.025(3) 0.026(3) -0.025(3)
C9 0.074(4) 0.074(4) 0.020(2) -0.021(3) 0.004(3) 0.000(2)
C10 0.050(3) 0.050(3) 0.029(2) -0.003(2) 0.006(2) 0.002(2)
C11 0.035(2) 0.025(2) 0.021(2) -0.0133(18) -0.004(2) 0.0025(17)
C12 0.022(2) 0.048(2) 0.033(2) -0.006(2) 0.010(2) 0.005(2)
C13 0.042(3) 0.042(2) 0.051(3) -0.008(2) 0.016(2) 0.015(2)
C14 0.046(3) 0.071(4) 0.047(3) 0.001(2) 0.028(2) -0.001(2)
C15 0.033(3) 0.079(4) 0.053(4) -0.017(2) 0.008(2) 0.008(3)
C16 0.047(3) 0.043(3) 0.055(3) -0.017(2) 0.008(2) 0.022(2)
C17 0.052(3) 0.051(3) 0.043(3) -0.020(2) 0.027(2) 0.001(2)
C18 0.030(2) 0.047(3) 0.078(4) -0.005(2) 0.019(3) 0.018(3)
C19 0.052(4) 0.085(5) 0.044(3) -0.049(3) -0.014(3) 0.015(3)
C20 0.096(6) 0.066(4) 0.088(5) -0.050(4) 0.062(5) -0.052(4)
C21 0.062(5) 0.027(2) 0.123(9) -0.009(3) 0.042(6) 0.000(3)

loop_
_atom_type_symbol
_atom_type_description
_atom_type_scat_dispersion_real
_atom_type_scat_dispersion_imag
_atom_type_scat_source
C C 0.003 0.002
;
International Tables for Crystallography
(1992, Vol. C, Tables 4.2.6.8 and 6.1.1.4)
;
H H 0.000 0.000
;
International Tables for Crystallography
(1992, Vol. C, Table 6.1.1.4)
;
Cl Cl 0.148 0.159
;
International Tables for Crystallography
(1992, Vol. C, Tables 4.2.6.8 and 6.1.1.4)
;
F F 0.017 0.010
;
International Tables for Crystallography
(1992, Vol. C, Tables 4.2.6.8 and 6.1.1.4)
;
N N 0.006 0.003
;
International Tables for Crystallography
(1992, Vol. C, Tables 4.2.6.8 and 6.1.1.4)
;
P P 0.102 0.094
;
International Tables for Crystallography
(1992, Vol. C, Tables 4.2.6.8 and 6.1.1.4)
;
Ru Ru -1.259 0.836
;
International Tables for Crystallography
(1992, Vol. C, Tables 4.2.6.8 and 6.1.1.4)
;
S S 0.125 0.123
;
International Tables for Crystallography
(1992, Vol. C, Tables 4.2.6.8 and 6.1.1.4)
;

loop_
_geom_angle_atom_site_label_1
_geom_angle_atom_site_label_2
_geom_angle_atom_site_label_3
_geom_angle_site_symmetry_1
_geom_angle_site_symmetry_2
_geom_angle_site_symmetry_3
_geom_angle
_geom_angle_publ_flag
Cl1 Ru1 S1 . . . 93.84(4) yes
Cl1 Ru1 N1 . . . 86.89(14) yes
Cl1 Ru1 C16 . . . 145.87(18) no
Cl1 Ru1 C17 . . . 159.90(13) no
Cl1 Ru1 C18 . . . 123.49(17) no
Cl1 Ru1 C19 . . . 93.14(19) no
Cl1 Ru1 C20 . . . 87.4(2) no
Cl1 Ru1 C21 . . . 109.3(3) no
S1 Ru1 N1 . . . 86.76(9) yes
S1 Ru1 C16 . . . 84.44(15) no
S1 Ru1 C17 . . . 105.91(13) no
S1 Ru1 C18 . . . 142.48(17) no
S1 Ru1 C19 . . . 159.70(19) no
S1 Ru1 C20 . . . 123.2(2) no
S1 Ru1 C21 . . . 92.4(2) no
N1 Ru1 C16 . . . 126.9(2) no
N1 Ru1 C17 . . . 97.7(2) no
N1 Ru1 C18 . . . 91.25(19) no
N1 Ru1 C19 . . . 112.7(2) no
N1 Ru1 C20 . . . 149.9(2) no
N1 Ru1 C21 . . . 163.8(3) no
C16 Ru1 C17 . . . 37.0(2) no
C16 Ru1 C18 . . . 67.1(2) no
C16 Ru1 C19 . . . 79.1(2) no
C16 Ru1 C20 . . . 65.9(2) no
C16 Ru1 C21 . . . 37.1(3) no
C17 Ru1 C18 . . . 37.3(2) no
C17 Ru1 C19 . . . 67.0(2) no
C17 Ru1 C20 . . . 78.7(3) no
C17 Ru1 C21 . . . 67.0(3) no
C18 Ru1 C19 . . . 37.2(2) no
C18 Ru1 C20 . . . 67.7(3) no
C18 Ru1 C21 . . . 79.6(3) no
C19 Ru1 C20 . . . 38.2(3) no
C19 Ru1 C21 . . . 67.3(3) no
C20 Ru1 C21 . . . 36.0(3) no
Ru1 S1 C11 . . . 98.00(15) yes
Ru1 S1 C12 . . . 123.42(13) yes
C11 S1 C12 . . . 106.9(2) yes
F1 P1 F2 . . . 177.5(2) no
F1 P1 F3 . . . 90.0(3) no
F1 P1 F4 . . . 91.8(3) no
F1 P1 F5 . . . 88.8(3) no
F1 P1 F6 . . . 87.0(3) no
F2 P1 F3 . . . 92.1(3) no
F2 P1 F4 . . . 89.5(3) no
F2 P1 F5 . . . 89.0(3) no
F2 P1 F6 . . . 91.7(3) no
F3 P1 F4 . . . 88.5(2) no
F3 P1 F5 . . . 178.8(3) no
F3 P1 F6 . . . 89.8(2) no
F4 P1 F5 . . . 91.8(3) no
F4 P1 F6 . . . 177.9(2) no
F5 P1 F6 . . . 89.8(3) no
Ru1 N1 C1 . . . 116.1(3) yes
Ru1 N1 C5 . . . 125.4(3) yes
C1 N1 C5 . . . 118.4(4) no
N1 C1 C2 . . . 124.0(5) no
C1 C2 C3 . . . 117.3(6) no
C2 C3 C4 . . . 120.3(5) no
C3 C4 C5 . . . 119.8(5) no
N1 C5 C4 . . . 120.1(4) no
N1 C5 C6 . . . 121.0(4) no
C4 C5 C6 . . . 118.9(4) no
C5 C6 C7 . . . 116.9(4) no
C5 C6 C11 . . . 125.6(5) no
C7 C6 C11 . . . 117.5(4) no
C6 C7 C8 . . . 121.1(6) no
C7 C8 C9 . . . 120.6(6) no
C8 C9 C10 . . . 119.3(5) no
C9 C10 C11 . . . 118.5(5) no
S1 C11 C6 . . . 123.5(3) no
S1 C11 C10 . . . 113.5(3) no
C6 C11 C10 . . . 122.9(5) no
S1 C12 C13 . . . 113.2(3) no
S1 C12 C14 . . . 102.1(3) no
S1 C12 C15 . . . 106.2(4) no
C13 C12 C14 . . . 112.5(4) no
C13 C12 C15 . . . 110.9(4) no
C14 C12 C15 . . . 111.5(4) no
Ru1 C16 C17 . . . 71.7(3) no
Ru1 C16 C21 . . . 70.6(4) no
C17 C16 C21 . . . 120.1(5) no
Ru1 C17 C16 . . . 71.4(4) no
Ru1 C17 C18 . . . 71.0(4) no
C16 C17 C18 . . . 120.0(5) no
Ru1 C18 C17 . . . 71.7(3) no
Ru1 C18 C19 . . . 72.2(4) no
C17 C18 C19 . . . 120.1(5) no
Ru1 C19 C18 . . . 70.5(3) no
Ru1 C19 C20 . . . 69.8(4) no
C18 C19 C20 . . . 117.7(5) no
Ru1 C20 C19 . . . 71.9(4) no
Ru1 C20 C21 . . . 71.5(4) no
C19 C20 C21 . . . 121.2(8) no
Ru1 C21 C16 . . . 72.3(3) no
Ru1 C21 C20 . . . 72.4(4) no
C16 C21 C20 . . . 120.8(8) no
N1 C1 H1 . . . 118.0 no
C2 C1 H1 . . . 118.0 no
C1 C2 H2 . . . 121.3 no
C3 C2 H2 . . . 121.3 no
C2 C3 H3 . . . 119.9 no
C4 C3 H3 . . . 119.9 no
C3 C4 H4 . . . 120.1 no
C5 C4 H4 . . . 120.1 no
C6 C7 H7 . . . 119.5 no
C8 C7 H7 . . . 119.5 no
C7 C8 H8 . . . 119.7 no
C9 C8 H8 . . . 119.7 no
C8 C9 H9 . . . 120.3 no
C10 C9 H9 . . . 120.3 no
C9 C10 H10 . . . 120.7 no
C11 C10 H10 . . . 120.7 no
C12 C13 H13A . . . 109.5 no
C12 C13 H13B . . . 109.5 no
C12 C13 H13C . . . 109.5 no
H13A C13 H13B . . . 109.5 no
H13A C13 H13C . . . 109.5 no
H13B C13 H13C . . . 109.5 no
C12 C14 H14A . . . 109.5 no
C12 C14 H14B . . . 109.5 no
C12 C14 H14C . . . 109.5 no
H14A C14 H14B . . . 109.5 no
H14A C14 H14C . . . 109.5 no
H14B C14 H14C . . . 109.5 no
C12 C15 H15A . . . 109.5 no
C12 C15 H15B . . . 109.5 no
C12 C15 H15C . . . 109.5 no
H15A C15 H15B . . . 109.5 no
H15A C15 H15C . . . 109.5 no
H15B C15 H15C . . . 109.5 no
Ru1 C16 H16 . . . 130.3 no
C17 C16 H16 . . . 120.0 no
C21 C16 H16 . . . 120.0 no
Ru1 C17 H17 . . . 130.2 no
C16 C17 H17 . . . 120.0 no
C18 C17 H17 . . . 120.0 no
Ru1 C18 H18 . . . 128.4 no
C17 C18 H18 . . . 119.9 no
C19 C18 H18 . . . 119.9 no
Ru1 C19 H19 . . . 130.9 no
C18 C19 H19 . . . 121.2 no
C20 C19 H19 . . . 121.2 no
Ru1 C20 H20 . . . 129.7 no
C19 C20 H20 . . . 119.4 no
C21 C20 H20 . . . 119.4 no
Ru1 C21 H21 . . . 127.9 no
C16 C21 H21 . . . 119.6 no
C20 C21 H21 . . . 119.6 no

loop_
_geom_bond_atom_site_label_1
_geom_bond_atom_site_label_2
_geom_bond_site_symmetry_1
_geom_bond_site_symmetry_2
_geom_bond_distance
_geom_bond_publ_flag
Ru1 Cl1 . . 2.3970(14) yes
Ru1 S1 . . 2.3671(10) yes
Ru1 N1 . . 2.122(3) yes
Ru1 C16 . . 2.183(6) yes
Ru1 C17 . . 2.187(6) yes
Ru1 C18 . . 2.178(6) yes
Ru1 C19 . . 2.199(6) yes
Ru1 C20 . . 2.172(7) yes
Ru1 C21 . . 2.161(5) yes
S1 C11 . . 1.820(5) yes
S1 C12 . . 1.869(5) yes
P1 F1 . . 1.580(6) no
P1 F2 . . 1.563(7) no
P1 F3 . . 1.542(5) no
P1 F4 . . 1.558(6) no
P1 F5 . . 1.585(5) no
P1 F6 . . 1.565(5) no
N1 C1 . . 1.335(6) no
N1 C5 . . 1.357(6) no
C1 C2 . . 1.374(8) no
C2 C3 . . 1.369(10) no
C3 C4 . . 1.368(9) no
C4 C5 . . 1.391(7) no
C5 C6 . . 1.505(6) no
C6 C7 . . 1.389(9) no
C6 C11 . . 1.353(7) no
C7 C8 . . 1.374(8) no
C8 C9 . . 1.370(11) no
C9 C10 . . 1.389(9) no
C10 C11 . . 1.388(6) no
C12 C13 . . 1.531(7) no
C12 C14 . . 1.524(8) no
C12 C15 . . 1.521(6) no
C16 C17 . . 1.386(8) no
C16 C21 . . 1.383(12) no
C17 C18 . . 1.396(7) no
C18 C19 . . 1.398(10) no
C19 C20 . . 1.432(12) no
C20 C21 . . 1.340(11) no
C1 H1 . . 0.950 no
C2 H2 . . 0.950 no
C3 H3 . . 0.950 no
C4 H4 . . 0.950 no
C7 H7 . . 0.950 no
C8 H8 . . 0.950 no
C9 H9 . . 0.950 no
C10 H10 . . 0.950 no
C13 H13A . . 0.980 no
C13 H13B . . 0.980 no
C13 H13C . . 0.980 no
C14 H14A . . 0.980 no
C14 H14B . . 0.980 no
C14 H14C . . 0.980 no
C15 H15A . . 0.980 no
C15 H15B . . 0.980 no
C15 H15C . . 0.980 no
C16 H16 . . 0.950 no
C17 H17 . . 0.950 no
C18 H18 . . 0.950 no
C19 H19 . . 0.950 no
C20 H20 . . 0.950 no
C21 H21 . . 0.950 no

loop_
_geom_contact_atom_site_label_1
_geom_contact_atom_site_label_2
_geom_contact_distance
_geom_contact_site_symmetry_1
_geom_contact_site_symmetry_2
_geom_contact_publ_flag
Cl1 C16 3.574(6) . 2_554 ?
S1 F4 3.502(5) . 1_545 ?
F1 C14 3.430(8) . 2_565 ?
F1 C19 3.365(8) . 4_555 ?
F2 C9 3.423(7) . 2_564 ?
F2 C18 3.538(9) . 3_555 ?
F3 C2 3.233(8) . 4_565 ?
F3 C19 3.414(8) . 4_555 ?
F3 C20 2.962(9) . 4_555 ?
F4 S1 3.502(5) . 1_565 ?
F4 C10 3.415(8) . 1_565 ?
F4 C14 3.476(9) . 2_565 ?
F4 C16 3.575(8) . 1_565 ?
F5 C3 3.556(9) . . ?
F5 C4 3.310(9) . . ?
F5 C8 3.247(8) . 2_564 ?
F5 C9 3.481(9) . 2_564 ?
F5 C21 3.236(10) . 1_565 ?
F6 C13 3.545(6) . . ?
F6 C17 3.116(9) . 3_555 ?
F6 C18 3.194(10) . 3_555 ?
F6 C19 3.589(8) . 4_555 ?
C2 F3 3.233(8) . 4_464 ?
C3 F5 3.556(9) . . ?
C4 F5 3.310(9) . . ?
C8 F5 3.247(8) . 2_565 ?
C9 F2 3.423(7) . 2_565 ?
C9 F5 3.481(9) . 2_565 ?
C10 F4 3.415(8) . 1_545 ?
C13 F6 3.545(6) . . ?
C14 F1 3.430(8) . 2_564 ?
C14 F4 3.476(9) . 2_564 ?
C16 Cl1 3.574(6) . 2_555 ?
C16 F4 3.575(8) . 1_545 ?
C17 F6 3.116(9) . 3_445 ?
C18 F2 3.538(9) . 3_445 ?
C18 F6 3.194(10) . 3_445 ?
C19 F1 3.365(8) . 4_454 ?
C19 F3 3.414(8) . 4_454 ?
C19 F6 3.589(8) . 4_454 ?
C20 F3 2.962(9) . 4_454 ?
C21 F5 3.236(10) . 1_545 ?
Cl1 H16 2.954 . 2_554 ?
Cl1 H15B 3.425 . 4_454 ?
P1 H2 3.491 . 4_565 ?
P1 H18 3.584 . 3_555 ?
P1 H20 3.569 . 4_555 ?
P1 H14C 3.589 . 2_565 ?
F1 H4 3.005 . . ?
F1 H19 2.790 . 4_555 ?
F1 H13A 3.313 . 2_565 ?
F1 H13B 3.170 . 2_565 ?
F1 H14A 3.103 . 2_565 ?
F1 H14C 2.916 . 2_565 ?
F2 H9 2.550 . 2_564 ?
F2 H17 3.307 . 3_555 ?
F2 H18 2.758 . 3_555 ?
F2 H14B 3.243 . 1_565 ?
F3 H2 2.428 . 4_565 ?
F3 H3 3.206 . 4_565 ?
F3 H17 3.351 . 3_555 ?
F3 H19 3.241 . 4_555 ?
F3 H20 2.369 . 4_555 ?
F3 H14C 2.892 . 2_565 ?
F4 H2 2.863 . 4_565 ?
F4 H10 2.626 . 1_565 ?
F4 H16 2.845 . 1_565 ?
F4 H21 3.262 . 1_565 ?
F4 H14A 2.968 . 2_565 ?
F4 H14C 3.133 . 2_565 ?
F5 H3 3.354 . . ?
F5 H4 2.926 . . ?
F5 H8 2.490 . 2_564 ?
F5 H9 2.986 . 2_564 ?
F5 H16 3.425 . 1_565 ?
F5 H21 2.366 . 1_565 ?
F5 H13C 3.258 . . ?
F6 H17 2.588 . 3_555 ?
F6 H18 2.757 . 3_555 ?
F6 H19 2.910 . 4_555 ?
F6 H20 3.127 . 4_555 ?
F6 H13B 3.249 . . ?
F6 H13C 3.006 . . ?
F6 H15A 2.996 . . ?
F6 H15B 3.425 . . ?
C1 H10 3.394 . 4_454 ?
C1 H18 3.414 . . ?
C1 H13A 3.183 . . ?
C1 H13C 3.579 . . ?
C1 H15C 3.527 . 4_454 ?
C2 H7 3.418 . 2_564 ?
C2 H10 3.328 . 4_454 ?
C2 H14B 3.308 . 3_455 ?
C2 H14C 3.182 . 3_455 ?
C3 H8 3.270 . 2_564 ?
C3 H21 3.382 . 1_565 ?
C3 H14B 3.296 . 3_455 ?
C3 H14C 3.065 . 3_455 ?
C8 H18 3.434 . 4_555 ?
C8 H20 3.569 . 2_555 ?
C8 H21 3.272 . 2_555 ?
C8 H13B 3.428 . 2_565 ?
C9 H18 3.068 . 4_555 ?
C9 H21 3.465 . 2_555 ?
C10 H1 3.466 . 4_555 ?
C13 H8 3.292 . 2_564 ?
C14 H2 3.449 . 3_545 ?
C14 H3 3.414 . 3_545 ?
C14 H9 3.595 . 2_554 ?
C15 H1 3.293 . 4_555 ?
C16 H3 3.522 . 1_545 ?
C16 H15B 3.250 . 3_445 ?
C17 H15B 3.074 . 3_445 ?
C18 H13B 2.986 . 3_445 ?
C18 H15B 3.384 . 3_445 ?
C19 H13B 3.181 . 3_445 ?
C19 H15A 3.575 . 4_454 ?
C20 H3 3.090 . 1_545 ?
C21 H3 2.797 . 1_545 ?
H1 C10 3.466 . 4_454 ?
H1 C15 3.293 . 4_454 ?
H1 H10 2.979 . 4_454 ?
H1 H15A 3.129 . 4_454 ?
H1 H15C 2.671 . 4_454 ?
H2 P1 3.491 . 4_464 ?
H2 F3 2.428 . 4_464 ?
H2 F4 2.863 . 4_464 ?
H2 C14 3.449 . 3_455 ?
H2 H7 3.258 . 2_564 ?
H2 H10 2.869 . 4_454 ?
H2 H14B 3.292 . 3_455 ?
H2 H14C 2.880 . 3_455 ?
H2 H15C 3.534 . 4_454 ?
H3 F3 3.206 . 4_464 ?
H3 F5 3.354 . . ?
H3 C14 3.414 . 3_455 ?
H3 C16 3.522 . 1_565 ?
H3 C20 3.090 . 1_565 ?
H3 C21 2.797 . 1_565 ?
H3 H8 3.222 . 2_564 ?
H3 H20 3.117 . 1_565 ?
H3 H21 2.630 . 1_565 ?
H3 H14B 3.308 . 3_455 ?
H3 H14C 2.677 . 3_455 ?
H3 H15B 3.277 . 3_455 ?
H4 F1 3.005 . . ?
H4 F5 2.926 . . ?
H7 C2 3.418 . 2_565 ?
H7 H2 3.258 . 2_565 ?
H7 H13A 3.303 . 2_565 ?
H8 F5 2.490 . 2_565 ?
H8 C3 3.270 . 2_565 ?
H8 C13 3.292 . 2_565 ?
H8 H3 3.222 . 2_565 ?
H8 H18 3.419 . 4_555 ?
H8 H20 3.560 . 2_555 ?
H8 H21 2.836 . 2_555 ?
H8 H13A 3.259 . 2_565 ?
H8 H13B 3.037 . 2_565 ?
H8 H13C 3.028 . 2_565 ?
H9 F2 2.550 . 2_565 ?
H9 F5 2.986 . 2_565 ?
H9 C14 3.595 . 2_555 ?
H9 H18 2.772 . 4_555 ?
H9 H21 3.207 . 2_555 ?
H9 H14A 3.413 . 2_555 ?
H9 H14B 2.891 . 2_555 ?
H10 F4 2.626 . 1_545 ?
H10 C1 3.394 . 4_555 ?
H10 C2 3.328 . 4_555 ?
H10 H1 2.979 . 4_555 ?
H10 H2 2.869 . 4_555 ?
H10 H14A 3.299 . 2_555 ?
H10 H14B 3.474 . 2_555 ?
H16 Cl1 2.954 . 2_555 ?
H16 F4 2.845 . 1_545 ?
H16 F5 3.425 . 1_545 ?
H16 H15B 3.567 . 3_445 ?
H17 F2 3.307 . 3_445 ?
H17 F3 3.351 . 3_445 ?
H17 F6 2.588 . 3_445 ?
H17 H20 3.002 . 2_555 ?
H17 H15B 3.296 . 3_445 ?
H18 P1 3.584 . 3_445 ?
H18 F2 2.758 . 3_445 ?
H18 F6 2.757 . 3_445 ?
H18 C8 3.434 . 4_454 ?
H18 C9 3.068 . 4_454 ?
H18 H8 3.419 . 4_454 ?
H18 H9 2.772 . 4_454 ?
H18 H13B 2.887 . 3_445 ?
H19 F1 2.790 . 4_454 ?
H19 F3 3.241 . 4_454 ?
H19 F6 2.910 . 4_454 ?
H19 H13B 3.202 . 3_445 ?
H19 H15A 2.757 . 4_454 ?
H20 P1 3.569 . 4_454 ?
H20 F3 2.369 . 4_454 ?
H20 F6 3.127 . 4_454 ?
H20 C8 3.569 . 2_554 ?
H20 H3 3.117 . 1_545 ?
H20 H8 3.560 . 2_554 ?
H20 H17 3.002 . 2_554 ?
H21 F4 3.262 . 1_545 ?
H21 F5 2.366 . 1_545 ?
H21 C3 3.382 . 1_545 ?
H21 C8 3.272 . 2_554 ?
H21 C9 3.465 . 2_554 ?
H21 H3 2.630 . 1_545 ?
H21 H8 2.836 . 2_554 ?
H21 H9 3.207 . 2_554 ?
H13A F1 3.313 . 2_564 ?
H13A H7 3.303 . 2_564 ?
H13A H8 3.259 . 2_564 ?
H13B F1 3.170 . 2_564 ?
H13B F6 3.249 . . ?
H13B C8 3.428 . 2_564 ?
H13B C18 2.986 . 3_555 ?
H13B C19 3.181 . 3_555 ?
H13B H8 3.037 . 2_564 ?
H13B H18 2.887 . 3_555 ?
H13B H19 3.202 . 3_555 ?
H13C F5 3.258 . . ?
H13C F6 3.006 . . ?
H13C H8 3.028 . 2_564 ?
H14A F1 3.103 . 2_564 ?
H14A F4 2.968 . 2_564 ?
H14A H9 3.413 . 2_554 ?
H14A H10 3.299 . 2_554 ?
H14B F2 3.243 . 1_545 ?
H14B C2 3.308 . 3_545 ?
H14B C3 3.296 . 3_545 ?
H14B H2 3.292 . 3_545 ?
H14B H3 3.308 . 3_545 ?
H14B H9 2.891 . 2_554 ?
H14B H10 3.474 . 2_554 ?
H14C P1 3.589 . 2_564 ?
H14C F1 2.916 . 2_564 ?
H14C F3 2.892 . 2_564 ?
H14C F4 3.133 . 2_564 ?
H14C C2 3.182 . 3_545 ?
H14C C3 3.065 . 3_545 ?
H14C H2 2.880 . 3_545 ?
H14C H3 2.677 . 3_545 ?
H15A F6 2.996 . . ?
H15A C19 3.575 . 4_555 ?
H15A H1 3.129 . 4_555 ?
H15A H19 2.757 . 4_555 ?
H15B Cl1 3.425 . 4_555 ?
H15B F6 3.425 . . ?
H15B C16 3.250 . 3_555 ?
H15B C17 3.074 . 3_555 ?
H15B C18 3.384 . 3_555 ?
H15B H3 3.277 . 3_545 ?
H15B H16 3.567 . 3_555 ?
H15B H17 3.296 . 3_555 ?
H15C C1 3.527 . 4_555 ?
H15C H1 2.671 . 4_555 ?
H15C H2 3.534 . 4_555 ?

loop_
_geom_torsion_atom_site_label_1
_geom_torsion_atom_site_label_2
_geom_torsion_atom_site_label_3
_geom_torsion_atom_site_label_4
_geom_torsion_site_symmetry_1
_geom_torsion_site_symmetry_2
_geom_torsion_site_symmetry_3
_geom_torsion_site_symmetry_4
_geom_torsion
_geom_torsion_publ_flag
Cl1 Ru1 S1 C11 . . . . 141.23(14) ?
Cl1 Ru1 S1 C12 . . . . 24.8(2) ?
Cl1 Ru1 N1 C1 . . . . 45.1(4) ?
Cl1 Ru1 N1 C5 . . . . -134.7(4) ?
Cl1 Ru1 C16 C17 . . . . -145.4(2) ?
Cl1 Ru1 C16 C21 . . . . -12.8(6) ?
Cl1 Ru1 C17 C16 . . . . 112.0(4) ?
Cl1 Ru1 C17 C18 . . . . -20.4(6) ?
Cl1 Ru1 C18 C17 . . . . 171.7(2) ?
Cl1 Ru1 C18 C19 . . . . 40.4(4) ?
Cl1 Ru1 C19 C18 . . . . -147.3(3) ?
Cl1 Ru1 C19 C20 . . . . 81.9(4) ?
Cl1 Ru1 C20 C19 . . . . -98.3(4) ?
Cl1 Ru1 C20 C21 . . . . 128.5(6) ?
Cl1 Ru1 C21 C16 . . . . 172.4(3) ?
Cl1 Ru1 C21 C20 . . . . -55.9(7) ?
S1 Ru1 N1 C1 . . . . 139.1(4) ?
S1 Ru1 N1 C5 . . . . -40.7(4) ?
N1 Ru1 S1 C11 . . . . 54.57(19) ?
N1 Ru1 S1 C12 . . . . -61.8(2) ?
S1 Ru1 C16 C17 . . . . 126.0(3) ?
S1 Ru1 C16 C21 . . . . -101.5(4) ?
C16 Ru1 S1 C11 . . . . -73.0(2) ?
C16 Ru1 S1 C12 . . . . 170.6(2) ?
S1 Ru1 C17 C16 . . . . -56.9(3) ?
S1 Ru1 C17 C18 . . . . 170.7(3) ?
C17 Ru1 S1 C11 . . . . -42.6(2) ?
C17 Ru1 S1 C12 . . . . -159.0(2) ?
S1 Ru1 C18 C17 . . . . -14.9(4) ?
S1 Ru1 C18 C19 . . . . -146.2(3) ?
C18 Ru1 S1 C11 . . . . -33.3(3) ?
C18 Ru1 S1 C12 . . . . -149.7(3) ?
S1 Ru1 C19 C18 . . . . 102.8(6) ?
S1 Ru1 C19 C20 . . . . -28.1(8) ?
C19 Ru1 S1 C11 . . . . -108.9(6) ?
C19 Ru1 S1 C12 . . . . 134.6(6) ?
S1 Ru1 C20 C19 . . . . 168.7(3) ?
S1 Ru1 C20 C21 . . . . 35.6(7) ?
C20 Ru1 S1 C11 . . . . -129.3(3) ?
C20 Ru1 S1 C12 . . . . 114.3(3) ?
S1 Ru1 C21 C16 . . . . 77.5(4) ?
S1 Ru1 C21 C20 . . . . -150.8(6) ?
C21 Ru1 S1 C11 . . . . -109.3(3) ?
C21 Ru1 S1 C12 . . . . 134.3(3) ?
N1 Ru1 C16 C17 . . . . 44.3(3) ?
N1 Ru1 C16 C21 . . . . 176.8(4) ?
C16 Ru1 N1 C1 . . . . -140.3(4) ?
C16 Ru1 N1 C5 . . . . 39.9(5) ?
N1 Ru1 C17 C16 . . . . -145.7(3) ?
N1 Ru1 C17 C18 . . . . 81.8(3) ?
C17 Ru1 N1 C1 . . . . -115.3(4) ?
C17 Ru1 N1 C5 . . . . 64.9(4) ?
N1 Ru1 C18 C17 . . . . -101.2(3) ?
N1 Ru1 C18 C19 . . . . 127.5(3) ?
C18 Ru1 N1 C1 . . . . -78.4(4) ?
C18 Ru1 N1 C5 . . . . 101.8(4) ?
N1 Ru1 C19 C18 . . . . -59.3(4) ?
N1 Ru1 C19 C20 . . . . 169.8(4) ?
C19 Ru1 N1 C1 . . . . -47.0(5) ?
C19 Ru1 N1 C5 . . . . 133.2(4) ?
N1 Ru1 C20 C19 . . . . -19.0(8) ?
N1 Ru1 C20 C21 . . . . -152.1(6) ?
C20 Ru1 N1 C1 . . . . -34.4(8) ?
C20 Ru1 N1 C5 . . . . 145.8(6) ?
N1 Ru1 C21 C16 . . . . -9.2(12) ?
N1 Ru1 C21 C20 . . . . 122.5(8) ?
C21 Ru1 N1 C1 . . . . -133.4(9) ?
C21 Ru1 N1 C5 . . . . 46.8(11) ?
C16 Ru1 C17 C18 . . . . -132.5(5) ?
C17 Ru1 C16 C21 . . . . 132.6(5) ?
C16 Ru1 C18 C17 . . . . 28.8(3) ?
C16 Ru1 C18 C19 . . . . -102.6(4) ?
C18 Ru1 C16 C17 . . . . -29.0(3) ?
C18 Ru1 C16 C21 . . . . 103.5(5) ?
C16 Ru1 C19 C18 . . . . 66.3(3) ?
C16 Ru1 C19 C20 . . . . -64.6(5) ?
C19 Ru1 C16 C17 . . . . -66.0(3) ?
C19 Ru1 C16 C21 . . . . 66.6(5) ?
C16 Ru1 C20 C19 . . . . 103.6(5) ?
C16 Ru1 C20 C21 . . . . -29.6(6) ?
C20 Ru1 C16 C17 . . . . -103.8(4) ?
C20 Ru1 C16 C21 . . . . 28.8(5) ?
C16 Ru1 C21 C20 . . . . 131.7(9) ?
C21 Ru1 C16 C17 . . . . -132.6(5) ?
C17 Ru1 C18 C19 . . . . -131.4(5) ?
C18 Ru1 C17 C16 . . . . 132.5(5) ?
C17 Ru1 C19 C18 . . . . 29.6(3) ?
C17 Ru1 C19 C20 . . . . -101.3(5) ?
C19 Ru1 C17 C16 . . . . 102.9(3) ?
C19 Ru1 C17 C18 . . . . -29.6(3) ?
C17 Ru1 C20 C19 . . . . 67.0(4) ?
C17 Ru1 C20 C21 . . . . -66.1(6) ?
C20 Ru1 C17 C16 . . . . 64.7(3) ?
C20 Ru1 C17 C18 . . . . -67.8(3) ?
C17 Ru1 C21 C16 . . . . -28.8(4) ?
C17 Ru1 C21 C20 . . . . 102.9(6) ?
C21 Ru1 C17 C16 . . . . 28.9(3) ?
C21 Ru1 C17 C18 . . . . -103.6(4) ?
C18 Ru1 C19 C20 . . . . -130.9(6) ?
C19 Ru1 C18 C17 . . . . 131.4(5) ?
C18 Ru1 C20 C19 . . . . 29.6(4) ?
C18 Ru1 C20 C21 . . . . -103.5(7) ?
C20 Ru1 C18 C17 . . . . 101.0(4) ?
C20 Ru1 C18 C19 . . . . -30.4(4) ?
C18 Ru1 C21 C16 . . . . -65.6(4) ?
C18 Ru1 C21 C20 . . . . 66.1(6) ?
C21 Ru1 C18 C17 . . . . 65.4(4) ?
C21 Ru1 C18 C19 . . . . -66.0(4) ?
C19 Ru1 C20 C21 . . . . -133.1(9) ?
C20 Ru1 C19 C18 . . . . 130.9(6) ?
C19 Ru1 C21 C16 . . . . -102.4(5) ?
C19 Ru1 C21 C20 . . . . 29.3(6) ?
C21 Ru1 C19 C18 . . . . 103.2(5) ?
C21 Ru1 C19 C20 . . . . -27.7(5) ?
C20 Ru1 C21 C16 . . . . -131.7(9) ?
C21 Ru1 C20 C19 . . . . 133.1(9) ?
Ru1 S1 C11 C6 . . . . -46.4(4) ?
Ru1 S1 C11 C10 . . . . 129.0(3) ?
Ru1 S1 C12 C13 . . . . 41.4(4) ?
Ru1 S1 C12 C14 . . . . -79.8(3) ?
Ru1 S1 C12 C15 . . . . 163.3(3) ?
C11 S1 C12 C13 . . . . -70.6(3) ?
C11 S1 C12 C14 . . . . 168.2(2) ?
C11 S1 C12 C15 . . . . 51.3(4) ?
C12 S1 C11 C6 . . . . 82.3(4) ?
C12 S1 C11 C10 . . . . -102.3(4) ?
Ru1 N1 C1 C2 . . . . -178.6(6) ?
Ru1 N1 C5 C4 . . . . 177.3(4) ?
Ru1 N1 C5 C6 . . . . -3.9(7) ?
C1 N1 C5 C4 . . . . -2.5(8) ?
C1 N1 C5 C6 . . . . 176.3(5) ?
C5 N1 C1 C2 . . . . 1.2(10) ?
N1 C1 C2 C3 . . . . 1.7(12) ?
C1 C2 C3 C4 . . . . -3.3(12) ?
C2 C3 C4 C5 . . . . 2.1(12) ?
C3 C4 C5 N1 . . . . 0.9(10) ?
C3 C4 C5 C6 . . . . -177.9(6) ?
N1 C5 C6 C7 . . . . -140.0(5) ?
N1 C5 C6 C11 . . . . 40.7(8) ?
C4 C5 C6 C7 . . . . 38.8(8) ?
C4 C5 C6 C11 . . . . -140.5(6) ?
C5 C6 C7 C8 . . . . -179.6(6) ?
C5 C6 C11 S1 . . . . -5.3(7) ?
C5 C6 C11 C10 . . . . 179.7(5) ?
C7 C6 C11 S1 . . . . 175.4(4) ?
C7 C6 C11 C10 . . . . 0.5(8) ?
C11 C6 C7 C8 . . . . -0.3(8) ?
C6 C7 C8 C9 . . . . 0.1(8) ?
C7 C8 C9 C10 . . . . -0.1(9) ?
C8 C9 C10 C11 . . . . 0.2(7) ?
C9 C10 C11 S1 . . . . -175.8(5) ?
C9 C10 C11 C6 . . . . -0.4(8) ?
Ru1 C16 C17 C18 . . . . 53.7(5) ?
Ru1 C16 C21 C20 . . . . -56.0(7) ?
C17 C16 C21 Ru1 . . . . 53.9(6) ?
C17 C16 C21 C20 . . . . -2.1(11) ?
C21 C16 C17 Ru1 . . . . -53.4(6) ?
C21 C16 C17 C18 . . . . 0.3(8) ?
Ru1 C17 C18 C19 . . . . 55.7(6) ?
C16 C17 C18 Ru1 . . . . -53.9(5) ?
C16 C17 C18 C19 . . . . 1.8(9) ?
Ru1 C18 C19 C20 . . . . 53.3(6) ?
C17 C18 C19 Ru1 . . . . -55.4(5) ?
C17 C18 C19 C20 . . . . -2.2(10) ?
Ru1 C19 C20 C21 . . . . 54.0(7) ?
C18 C19 C20 Ru1 . . . . -53.6(6) ?
C18 C19 C20 C21 . . . . 0.4(11) ?
Ru1 C20 C21 C16 . . . . 55.9(6) ?
C19 C20 C21 Ru1 . . . . -54.2(7) ?
C19 C20 C21 C16 . . . . 1.7(13) ?
